data_7052294
loop_
_publ_author_name
'Kara, Hulya'
'Adams, Christopher J.'
'Orpen, A. Guy'
'Podesta, Thomas J.'

_publ_section_title
;
 Pyridinium boronic acid salts in crystal synthesis
;
_journal_issue 10
_journal_name_full 'New Journal of Chemistry'
_journal_page_first 1461
_journal_paper_doi 10.1039/b604729g
_journal_volume 30
_journal_year 2006
_chemical_formula_sum 'C14 H14 B2 N2 O12 Pt'
_chemical_formula_weight 618.98
_chemical_name_systematic
;
?
;
_space_group_IT_number 2
_symmetry_cell_setting triclinic
_symmetry_space_group_name_Hall '-P 1'
_symmetry_space_group_name_H-M 'P -1'
_atom_sites_solution_hydrogens geom
_atom_sites_solution_primary direct
_atom_sites_solution_secondary difmap
_audit_creation_method SHELXL-97
_cell_angle_alpha 103.24(3)
_cell_angle_beta 96.89(3)
_cell_angle_gamma 98.10(3)
_cell_formula_units_Z 1
_cell_length_a 3.6590(7)
_cell_length_b 10.172(2)
_cell_length_c 12.576(3)
_cell_measurement_reflns_used 5105
_cell_measurement_temperature 173(2)
_cell_measurement_theta_max 27.48
_cell_measurement_theta_min 2.09
_cell_volume 445.42(18)
_computing_cell_refinement 'Bruker SMART'
_computing_data_collection 'Bruker SMART'
_computing_data_reduction 'Bruker SHELXTL'
_computing_molecular_graphics 'Bruker SHELXTL'
_computing_publication_material 'Bruker SHELXTL'
_computing_structure_refinement 'SHELXL-97 (Sheldrick, 1997)'
_computing_structure_solution 'SHELXS-97 (Sheldrick, 1990)'
_diffrn_ambient_temperature 173(2)
_diffrn_measured_fraction_theta_full 0.997
_diffrn_measured_fraction_theta_max 0.997
_diffrn_measurement_device_type 'CCD area detector'
_diffrn_measurement_method 'phi and omega scans'
_diffrn_radiation_monochromator graphite
_diffrn_radiation_source 'fine-focus sealed tube'
_diffrn_radiation_type MoK\a
_diffrn_radiation_wavelength 0.71073
_diffrn_reflns_av_R_equivalents 0.0221
_diffrn_reflns_av_sigmaI/netI 0.0274
_diffrn_reflns_limit_h_max 4
_diffrn_reflns_limit_h_min -4
_diffrn_reflns_limit_k_max 13
_diffrn_reflns_limit_k_min -13
_diffrn_reflns_limit_l_max 16
_diffrn_reflns_limit_l_min -16
_diffrn_reflns_number 5105
_diffrn_reflns_theta_full 27.48
_diffrn_reflns_theta_max 27.48
_diffrn_reflns_theta_min 2.09
_diffrn_standards_decay_% 0
_exptl_absorpt_coefficient_mu 7.950
_exptl_absorpt_correction_T_max 0.853
_exptl_absorpt_correction_T_min 0.204
_exptl_absorpt_correction_type multi-scan
_exptl_absorpt_process_details 'SADABS (Sheldrick, 2001)'
_exptl_crystal_colour yellow
_exptl_crystal_density_diffrn 2.308
_exptl_crystal_density_method 'not measured'
_exptl_crystal_description needle
_exptl_crystal_F_000 296
_exptl_crystal_size_max 0.2
_exptl_crystal_size_mid 0.03
_exptl_crystal_size_min 0.02
_refine_diff_density_max 1.433
_refine_diff_density_min -0.703
_refine_diff_density_rms 0.113
_refine_ls_extinction_method none
_refine_ls_goodness_of_fit_ref 1.083
_refine_ls_hydrogen_treatment constr
_refine_ls_matrix_type full
_refine_ls_number_parameters 144
_refine_ls_number_reflns 2042
_refine_ls_number_restraints 0
_refine_ls_restrained_S_all 1.083
_refine_ls_R_factor_all 0.0151
_refine_ls_R_factor_gt 0.0151
_refine_ls_shift/su_max 0.000
_refine_ls_shift/su_mean 0.000
_refine_ls_structure_factor_coef Fsqd
_refine_ls_weighting_details 'calc w=1/[\s^2^(Fo^2^)+(0.0189P)^2^+0.1445P] where P=(Fo^2^+2Fc^2^)/3'
_refine_ls_weighting_scheme calc
_refine_ls_wR_factor_gt 0.0375
_refine_ls_wR_factor_ref 0.0375
_reflns_number_gt 2042
_reflns_number_total 2042
_reflns_threshold_expression >2sigma(I)
_cod_data_source_file b604729g.txt
_cod_data_source_block 10
_cod_depositor_comments
;
The following automatic conversions were performed:
'_symmetry_cell_setting' value 'Triclinic' changed to 'triclinic'
according to '/home/saulius/struct/CIF-dictionaries/cif_core.dic'
dictionary named 'cif_core.dic' version 2.4.1 from 2010-06-29.

Automatic conversion script
Id: cif_fix_enum 1527 2010-12-29 10:47:43Z saulius 
;
_cod_original_cell_volume 445.41(15)
_cod_original_sg_symbol_H-M P-1
_cod_database_code 7052294

loop_
_symmetry_equiv_pos_as_xyz
'x, y, z'
'-x, -y, -z'

loop_
_atom_site_label
_atom_site_type_symbol
_atom_site_fract_x
_atom_site_fract_y
_atom_site_fract_z
_atom_site_U_iso_or_equiv
_atom_site_adp_type
_atom_site_occupancy
_atom_site_symmetry_multiplicity
_atom_site_calc_flag
_atom_site_refinement_flags
_atom_site_disorder_assembly
_atom_site_disorder_group
Pt1 Pt 0.5000 0.5000 0.5000 0.01066(5) Uani 1 2 d S . .
O5 O 0.4074(5) 0.37314(18) 0.34664(15) 0.0146(3) Uani 1 1 d . . .
O6 O 0.2033(5) 0.33847(17) 0.53689(15) 0.0132(3) Uani 1 1 d . . .
O1 O 0.0801(6) 0.16636(19) 0.25774(15) 0.0183(4) Uani 1 1 d . . .
O2 O -0.1666(5) 0.13943(18) 0.44882(15) 0.0165(4) Uani 1 1 d . . .
O4 O 0.3387(6) 0.61967(19) -0.11346(16) 0.0183(4) Uani 1 1 d . . .
H4 H 0.3909 0.6207 -0.1749 0.027 Uiso 1 1 calc R . .
O3 O 0.7067(6) 0.84808(19) -0.06331(15) 0.0177(4) Uani 1 1 d . . .
H3 H 0.7257 0.8292 -0.1292 0.026 Uiso 1 1 calc R . .
B1 B 0.4947(8) 0.7419(3) -0.0403(2) 0.0134(5) Uani 1 1 d . . .
N1 N 0.5582(6) 0.9172(2) 0.26367(18) 0.0144(4) Uani 1 1 d . . .
H1 H 0.6498 0.9978 0.3049 0.017 Uiso 1 1 calc R . .
C1 C 0.1867(7) 0.2602(3) 0.3415(2) 0.0130(5) Uani 1 1 d . . .
C2 C 0.0591(7) 0.2421(3) 0.4508(2) 0.0128(5) Uani 1 1 d . . .
C3 C 0.4379(7) 0.7633(3) 0.0850(2) 0.0124(5) Uani 1 1 d . . .
C4 C 0.2725(7) 0.6628(3) 0.1325(2) 0.0146(5) Uani 1 1 d . . .
H4A H 0.1758 0.5752 0.0882 0.018 Uiso 1 1 calc R . .
C5 C 0.2507(7) 0.6918(3) 0.2445(2) 0.0154(5) Uani 1 1 d . . .
H5 H 0.1374 0.6247 0.2751 0.018 Uiso 1 1 calc R . .
C6 C 0.3993(7) 0.8219(3) 0.3106(2) 0.0155(5) Uani 1 1 d . . .
H6 H 0.3894 0.8429 0.3860 0.019 Uiso 1 1 calc R . .
C7 C 0.5797(7) 0.8919(3) 0.1554(2) 0.0138(5) Uani 1 1 d . . .
H7 H 0.6913 0.9614 0.1269 0.017 Uiso 1 1 calc R . .

loop_
_atom_site_aniso_label
_atom_site_aniso_U_11
_atom_site_aniso_U_22
_atom_site_aniso_U_33
_atom_site_aniso_U_23
_atom_site_aniso_U_13
_atom_site_aniso_U_12
Pt1 0.01303(7) 0.01083(7) 0.00766(7) 0.00164(5) 0.00158(5) 0.00171(4)
O5 0.0184(9) 0.0125(8) 0.0113(8) 0.0015(6) 0.0032(7) -0.0007(7)
O6 0.0164(8) 0.0126(8) 0.0100(8) 0.0021(6) 0.0025(7) 0.0008(6)
O1 0.0250(10) 0.0154(9) 0.0109(9) 0.0002(7) 0.0054(8) -0.0051(7)
O2 0.0220(9) 0.0145(9) 0.0121(9) 0.0029(7) 0.0056(7) -0.0012(7)
O4 0.0250(10) 0.0166(9) 0.0111(9) 0.0009(7) 0.0048(8) -0.0015(7)
O3 0.0248(10) 0.0169(9) 0.0091(8) 0.0015(7) 0.0055(8) -0.0029(7)
B1 0.0141(13) 0.0158(13) 0.0107(12) 0.0039(10) 0.0013(10) 0.0030(10)
N1 0.0168(10) 0.0146(10) 0.0103(10) 0.0003(8) 0.0016(8) 0.0026(8)
C1 0.0150(11) 0.0155(11) 0.0090(11) 0.0039(9) 0.0034(9) 0.0020(9)
C2 0.0153(11) 0.0137(11) 0.0106(11) 0.0035(9) 0.0032(9) 0.0046(9)
C3 0.0106(11) 0.0153(11) 0.0119(11) 0.0046(9) 0.0017(9) 0.0027(9)
C4 0.0138(11) 0.0154(12) 0.0141(12) 0.0047(9) 0.0002(9) 0.0008(9)
C5 0.0149(12) 0.0179(12) 0.0145(12) 0.0069(10) 0.0031(10) 0.0011(9)
C6 0.0170(12) 0.0211(13) 0.0093(11) 0.0044(9) 0.0038(9) 0.0040(10)
C7 0.0155(12) 0.0150(11) 0.0123(12) 0.0053(9) 0.0037(9) 0.0028(9)

loop_
_atom_type_symbol
_atom_type_description
_atom_type_scat_dispersion_real
_atom_type_scat_dispersion_imag
_atom_type_scat_source
C C 0.0033 0.0016 'International Tables Vol C Tables 4.2.6.8 and 6.1.1.4'
H H 0.0000 0.0000 'International Tables Vol C Tables 4.2.6.8 and 6.1.1.4'
B B 0.0013 0.0007 'International Tables Vol C Tables 4.2.6.8 and 6.1.1.4'
N N 0.0061 0.0033 'International Tables Vol C Tables 4.2.6.8 and 6.1.1.4'
O O 0.0106 0.0060 'International Tables Vol C Tables 4.2.6.8 and 6.1.1.4'
Pt Pt -1.7033 8.3905 'International Tables Vol C Tables 4.2.6.8 and 6.1.1.4'

loop_
_geom_angle_atom_site_label_1
_geom_angle_atom_site_label_2
_geom_angle_atom_site_label_3
_geom_angle
_geom_angle_site_symmetry_1
_geom_angle_site_symmetry_3
_geom_angle_publ_flag
O6 Pt1 O6 180.00(6) . 2_666 ?
O6 Pt1 O5 83.00(8) . . ?
O6 Pt1 O5 97.00(8) 2_666 . ?
O6 Pt1 O5 97.00(8) . 2_666 ?
O6 Pt1 O5 83.00(8) 2_666 2_666 ?
O5 Pt1 O5 180.000(1) . 2_666 ?
C1 O5 Pt1 111.66(16) . . ?
C2 O6 Pt1 112.62(16) . . ?
O3 B1 O4 126.2(2) . . ?
O3 B1 C3 115.0(2) . . ?
O4 B1 C3 118.7(2) . . ?
C7 N1 C6 122.8(2) . . ?
O1 C1 O5 125.1(2) . . ?
O1 C1 C2 118.4(2) . . ?
O5 C1 C2 116.5(2) . . ?
O2 C2 O6 125.7(2) . . ?
O2 C2 C1 118.8(2) . . ?
O6 C2 C1 115.5(2) . . ?
C7 C3 C4 116.9(2) . . ?
C7 C3 B1 117.1(2) . . ?
C4 C3 B1 126.0(2) . . ?
C5 C4 C3 121.0(2) . . ?
C6 C5 C4 119.4(2) . . ?
N1 C6 C5 118.9(2) . . ?
N1 C7 C3 121.1(2) . . ?

loop_
_geom_bond_atom_site_label_1
_geom_bond_atom_site_label_2
_geom_bond_distance
_geom_bond_site_symmetry_2
_geom_bond_publ_flag
Pt1 O6 2.0151(18) . ?
Pt1 O6 2.0151(18) 2_666 ?
Pt1 O5 2.0199(19) . ?
Pt1 O5 2.0199(19) 2_666 ?
O5 C1 1.292(3) . ?
O6 C2 1.282(3) . ?
O1 C1 1.228(3) . ?
O2 C2 1.230(3) . ?
O4 B1 1.366(3) . ?
O3 B1 1.347(3) . ?
B1 C3 1.584(4) . ?
N1 C7 1.341(3) . ?
N1 C6 1.346(3) . ?
C1 C2 1.545(3) . ?
C3 C7 1.390(4) . ?
C3 C4 1.400(3) . ?
C4 C5 1.387(4) . ?
C5 C6 1.386(4) . ?
